data_8102761
loop_
_publ_author_name
'Li-Jing Fan'
'Ying-Ying Liu'

_publ_section_title
;
 Crystal structure of
 aquabis(m4-benzene-1,3,5-tricarboxylato-k4O1:O2:O3:O5)-[m2-N,N'-bis(3-pyridylmethylammonium)butane-k2N:N']dinickel(II)
 tetrahydrate, Ni2(H2O)(C9H3O6)2(C16H24N4) &#x00B7; 4H2O
;
_journal_issue 3
_journal_name_full 'Zeitschrift f\"ur Kristallographie - New Crystal Structures'
_journal_page_first 486
_journal_volume 225
_journal_year 2010
_chemical_formula_moiety 'C68 H80 N8 Ni4 O34'
_chemical_formula_sum 'C68 H80 N8 Ni4 O34'
_chemical_formula_weight 1788.24
_chemical_melting_point ?
_space_group_IT_number 19
_symmetry_cell_setting orthorhombic
_symmetry_space_group_name_Hall 'P 2ac 2ab'
_symmetry_space_group_name_H-M 'P 21 21 21'
_atom_sites_solution_hydrogens geom
_atom_sites_solution_primary direct
_atom_sites_solution_secondary difmap
_audit_creation_method SHELXL-97
_cell_angle_alpha 90.00
_cell_angle_beta 90.00
_cell_angle_gamma 90.00
_cell_formula_units_Z 2
_cell_length_a 10.4874(4)
_cell_length_b 15.9036(5)
_cell_length_c 26.1360(12)
_cell_measurement_reflns_used 5996
_cell_measurement_temperature 293(2)
_cell_measurement_theta_max 29.6870
_cell_measurement_theta_min 4.1315
_cell_volume 4359.2(3)
_computing_cell_refinement CrysAlis
_computing_data_collection 'CrysAlis [2]'
_computing_data_reduction CrysAlis
_computing_structure_refinement 'SHELXL-97 [4](Sheldrick, 1997)'
_computing_structure_solution 'SHELXS-97 [3]'
_diffrn_ambient_temperature 293(2)
_diffrn_detector_area_resol_mean 10.0
_diffrn_measured_fraction_theta_full 0.985
_diffrn_measured_fraction_theta_max 0.898
_diffrn_measurement_device_type 'Oxford Diffraction Gemini R Ultra'
_diffrn_measurement_method '\w scan'
_diffrn_radiation_monochromator graphite
_diffrn_radiation_source 'fine-focus sealed tube'
_diffrn_radiation_type MoK\a
_diffrn_radiation_wavelength 0.71073
_diffrn_reflns_av_R_equivalents 0.0744
_diffrn_reflns_av_sigmaI/netI 0.1707
_diffrn_reflns_limit_h_max 13
_diffrn_reflns_limit_h_min -9
_diffrn_reflns_limit_k_max 17
_diffrn_reflns_limit_k_min -22
_diffrn_reflns_limit_l_max 32
_diffrn_reflns_limit_l_min -34
_diffrn_reflns_number 25047
_diffrn_reflns_theta_full 25.00
_diffrn_reflns_theta_max 29.76
_diffrn_reflns_theta_min 4.15
_exptl_absorpt_coefficient_mu 0.935
_exptl_absorpt_correction_T_max 0.829
_exptl_absorpt_correction_T_min 0.755
_exptl_absorpt_correction_type multi-scan
_exptl_crystal_colour green
_exptl_crystal_density_diffrn 1.362
_exptl_crystal_density_method 'not measured'
_exptl_crystal_description block
_exptl_crystal_F_000 1856
_exptl_crystal_size_max 0.45
_exptl_crystal_size_mid 0.25
_exptl_crystal_size_min 0.2
_refine_diff_density_max 0.778
_refine_diff_density_min -0.846
_refine_diff_density_rms 0.106
_refine_ls_abs_structure_details 'Flack H D (1983), Acta Cryst. A39, 876-881'
_refine_ls_abs_structure_Flack 0.009(18)
_refine_ls_extinction_method none
_refine_ls_goodness_of_fit_ref 0.965
_refine_ls_hydrogen_treatment mixed
_refine_ls_matrix_type full
_refine_ls_number_parameters 583
_refine_ls_number_reflns 10760
_refine_ls_number_restraints 296
_refine_ls_restrained_S_all 1.003
_refine_ls_R_factor_all 0.1212
_refine_ls_R_factor_gt 0.0588
_refine_ls_shift/su_max 0.001
_refine_ls_shift/su_mean 0.000
_refine_ls_structure_factor_coef Fsqd
_refine_ls_weighting_details 'calc w=1/[\s^2^(Fo^2^)+(0.0600P)^2^+0.0000P] where P=(Fo^2^+2Fc^2^)/3'
_refine_ls_weighting_scheme calc
_refine_ls_wR_factor_gt 0.1249
_refine_ls_wR_factor_ref 0.1383
_reflns_number_gt 6126
_reflns_number_total 10760
_reflns_threshold_expression >2sigma(I)
_cod_data_source_file 1267-3056.cff
_cod_data_source_block FLJ
_cod_depositor_comments
;
The following automatic conversions were performed:
'_symmetry_cell_setting' value 'Orthorhombic' changed to 'orthorhombic'
according to '/home/saulius/struct/CIF-dictionaries/cif_core.dic'
dictionary named 'cif_core.dic' version 2.4.1 from 2010-06-29.

Automatic conversion script
Id: cif_fix_enum 1555 2011-01-17 13:19:09Z saulius 

The following automatic conversions were performed:

'_chemical_melting_point' value 'not measured' was changed to '?' -
the value is undefined or not given.

Automatic conversion script
Id: cif_fix_values 1569 2011-02-09 13:29:24Z adriana 
;
_cod_database_code 8102761

loop_
_symmetry_equiv_pos_as_xyz
'x, y, z'
'-x+1/2, -y, z+1/2'
'x+1/2, -y+1/2, -z'
'-x, y+1/2, -z+1/2'

loop_
_atom_site_label
_atom_site_type_symbol
_atom_site_fract_x
_atom_site_fract_y
_atom_site_fract_z
_atom_site_U_iso_or_equiv
_atom_site_adp_type
_atom_site_occupancy
_atom_site_symmetry_multiplicity
_atom_site_calc_flag
_atom_site_refinement_flags
_atom_site_disorder_assembly
_atom_site_disorder_group
C1 C 0.5081(9) 1.1103(4) 0.4639(3) 0.055(3) Uani 1 1 d . . .
C2 C 0.5268(6) 1.0179(3) 0.4763(3) 0.0323(16) Uani 1 1 d . . .
C3 C 0.4664(6) 0.9829(3) 0.5182(2) 0.0294(15) Uani 1 1 d . . .
H3 H 0.4155 1.0170 0.5387 0.035 Uiso 1 1 calc R . .
C4 C 0.4794(5) 0.8997(3) 0.5306(2) 0.0201(13) Uani 1 1 d . . .
C5 C 0.4132(5) 0.8603(3) 0.5756(2) 0.0187(12) Uani 1 1 d . . .
C6 C 0.5524(5) 0.8480(3) 0.4980(2) 0.0181(12) Uani 1 1 d . . .
H6 H 0.5613 0.7911 0.5054 0.022 Uiso 1 1 calc R . .
C7 C 0.6009(6) 0.9672(3) 0.4443(3) 0.0280(14) Uani 1 1 d . . .
H7 H 0.6430 0.9898 0.4161 0.034 Uiso 1 1 calc R . .
C8 C 0.6102(5) 0.8808(3) 0.4558(2) 0.0198(12) Uani 1 1 d . . .
C9 C 0.6837(5) 0.8216(3) 0.4206(2) 0.0183(13) Uani 1 1 d . . .
C10 C -0.4799(5) 0.8581(4) 0.7090(2) 0.0186(12) Uani 1 1 d . . .
C11 C -0.3623(5) 0.9115(3) 0.7134(2) 0.0207(13) Uani 1 1 d . . .
C12 C -0.3665(5) 0.9883(3) 0.7391(2) 0.0204(13) Uani 1 1 d . . .
H12 H -0.4416 1.0058 0.7547 0.024 Uiso 1 1 calc R . .
C13 C -0.2585(6) 1.0387(3) 0.7413(2) 0.0214(13) Uani 1 1 d . . .
C14 C -0.1473(5) 1.0138(3) 0.7186(2) 0.0208(13) Uani 1 1 d . . .
H14 H -0.0764 1.0489 0.7192 0.025 Uiso 1 1 calc R . .
C15 C -0.1405(5) 0.9349(3) 0.6944(2) 0.0233(14) Uani 1 1 d . . .
C16 C -0.2514(5) 0.8863(3) 0.6919(2) 0.0229(14) Uani 1 1 d . . .
H16 H -0.2488 0.8350 0.6748 0.027 Uiso 1 1 calc R . .
C17 C -0.2668(5) 1.1242(3) 0.7687(2) 0.0224(14) Uani 1 1 d . . .
C18 C -0.0222(5) 0.9052(3) 0.6703(2) 0.0229(14) Uani 1 1 d . . .
C19 C -0.0074(6) 0.8919(4) 0.5294(3) 0.0334(16) Uani 1 1 d . . .
H19 H -0.0249 0.8348 0.5319 0.040 Uiso 1 1 calc R . .
C20 C -0.0731(8) 0.9401(5) 0.4934(3) 0.051(2) Uani 1 1 d . . .
H20 H -0.1301 0.9153 0.4707 0.061 Uiso 1 1 calc R . .
C21 C -0.0505(8) 1.0271(4) 0.4925(3) 0.048(2) Uani 1 1 d . . .
H21 H -0.0969 1.0614 0.4705 0.058 Uiso 1 1 calc R . .
C22 C 0.0380(6) 1.0608(4) 0.5235(3) 0.0331(16) Uani 1 1 d . . .
C23 C 0.1042(6) 1.0077(3) 0.5560(2) 0.0284(14) Uani 1 1 d . . .
H23 H 0.1691 1.0302 0.5760 0.034 Uiso 1 1 calc R . .
C24 C 0.0633(8) 1.1533(4) 0.5256(3) 0.051(2) Uani 1 1 d . . .
H24A H 0.1545 1.1630 0.5241 0.061 Uiso 1 1 calc R . .
H24B H 0.0249 1.1801 0.4961 0.061 Uiso 1 1 calc R . .
C25 C -0.1244(8) 1.1808(4) 0.5786(3) 0.053(2) Uani 1 1 d . . .
H25A H -0.1431 1.1217 0.5838 0.063 Uiso 1 1 calc R . .
H25B H -0.1666 1.1986 0.5474 0.063 Uiso 1 1 calc R . .
C26 C -0.1767(8) 1.2313(4) 0.6236(4) 0.069(3) Uani 1 1 d . . .
H26A H -0.1329 1.2140 0.6545 0.083 Uiso 1 1 calc R . .
H26B H -0.1581 1.2904 0.6181 0.083 Uiso 1 1 calc R . .
C27 C -0.3175(8) 1.2211(4) 0.6313(3) 0.058(2) Uani 1 1 d . . .
H27A H -0.3355 1.1622 0.6375 0.070 Uiso 1 1 calc R . .
H27B H -0.3608 1.2371 0.6000 0.070 Uiso 1 1 calc R . .
C28 C -0.3718(8) 1.2722(4) 0.6750(3) 0.056(2) Uani 1 1 d . . .
H28A H -0.3346 1.2529 0.7069 0.067 Uiso 1 1 calc R . .
H28B H -0.4631 1.2628 0.6768 0.067 Uiso 1 1 calc R . .
C29 C -0.4030(8) 1.4019(4) 0.6229(3) 0.0504(19) Uani 1 1 d . . .
H29A H -0.4944 1.3925 0.6234 0.061 Uiso 1 1 calc R . .
H29B H -0.3687 1.3728 0.5933 0.061 Uiso 1 1 calc R . .
C30 C -0.3776(6) 1.4963(4) 0.6171(3) 0.0394(17) Uani 1 1 d . . .
C31 C -0.2674(9) 1.5272(5) 0.5964(4) 0.069(3) Uani 1 1 d . . .
H31 H -0.2020 1.4906 0.5872 0.082 Uiso 1 1 calc R . .
C32 C -0.2531(7) 1.6136(5) 0.5889(4) 0.071(3) Uani 1 1 d . . .
H32 H -0.1813 1.6359 0.5730 0.085 Uiso 1 1 calc R . .
C33 C -0.3504(7) 1.6642(4) 0.6061(3) 0.0445(19) Uani 1 1 d . . .
H33 H -0.3396 1.7221 0.6038 0.053 Uiso 1 1 calc R . .
C34 C -0.4712(6) 1.5518(3) 0.6318(2) 0.0282(15) Uani 1 1 d . . .
H34 H -0.5457 1.5309 0.6463 0.034 Uiso 1 1 calc R . .
N3 N 0.0792(5) 0.9253(3) 0.5600(2) 0.0255(12) Uani 1 1 d . . .
N4 N -0.4585(4) 1.6358(3) 0.62583(19) 0.0222(11) Uani 1 1 d . . .
O1 O 0.7639(3) 0.8533(2) 0.38986(15) 0.0251(9) Uani 1 1 d U . .
O2 O 0.6579(4) 0.7455(2) 0.42568(15) 0.0260(9) Uani 1 1 d U . .
O3 O 0.3330(4) 0.9059(2) 0.59938(15) 0.0261(7) Uani 1 1 d U . .
O4 O 0.4376(4) 0.7860(2) 0.58506(15) 0.0264(8) Uani 1 1 d U . .
O5 O 0.5734(6) 1.1415(3) 0.4305(2) 0.0744(16) Uani 1 1 d U . .
O6 O 0.4205(6) 1.1488(3) 0.4861(2) 0.0738(15) Uani 1 1 d U . .
O7 O -0.4690(4) 0.7901(2) 0.68542(16) 0.0300(9) Uani 1 1 d U . .
O8 O -0.5825(4) 0.8851(2) 0.72838(16) 0.0263(10) Uani 1 1 d U . .
O9 O -0.1699(4) 1.1690(2) 0.76881(18) 0.0358(11) Uani 1 1 d U . .
O10 O -0.3715(3) 1.1411(2) 0.78876(15) 0.0216(8) Uani 1 1 d U . .
O11 O -0.0197(4) 0.8343(2) 0.64925(18) 0.0298(8) Uani 1 1 d U . .
O12 O 0.0801(4) 0.9499(2) 0.67057(17) 0.0317(8) Uani 1 1 d U . .
O13 O 0.2506(4) 0.7948(2) 0.67849(15) 0.0215(7) Uani 1 1 d U . .
Ni1 Ni 0.16178(6) 0.85622(4) 0.61881(3) 0.01713(17) Uani 1 1 d . . .
Ni2 Ni 0.39674(6) 0.71715(4) 0.64870(3) 0.01588(16) Uani 1 1 d . . .
O5W O -0.1176(10) 0.8183(5) 0.8085(4) 0.0482(14) Uani 0.50 1 d PU . .
O7W O -0.0942(10) 1.4114(6) 0.6800(5) 0.070(3) Uani 0.50 1 d PU . .
O1W O 0.3586(9) 1.1885(5) 0.5833(4) 0.0417(13) Uani 0.50 1 d PDU . .
H1B H 0.421(8) 1.214(7) 0.568(5) 0.050 Uiso 0.50 1 d PD . .
O2W O 0.3959(9) 1.0631(5) 0.6544(4) 0.0371(11) Uani 0.50 1 d PDU . .
H2A H 0.462(7) 1.063(8) 0.638(5) 0.056 Uiso 0.50 1 d PD . .
O3W O 0.8043(8) 1.1515(5) 0.3867(4) 0.0423(17) Uani 0.50 1 d PDU . .
H3A H 0.803(15) 1.159(9) 0.4179(12) 0.063 Uiso 0.50 1 d PD . .
O8W O 0.1084(8) 1.1255(4) 0.6629(3) 0.0287(11) Uani 0.50 1 d PDU . .
H8A H 0.088(9) 1.077(3) 0.668(5) 0.043 Uiso 0.50 1 d PD . .
H8B H 0.184(3) 1.134(6) 0.662(5) 0.043 Uiso 0.50 1 d PD . .
O6W O -0.0922(9) 0.6980(5) 0.7168(4) 0.0394(12) Uani 0.50 1 d PDU . .
H6B H -0.082(14) 0.731(7) 0.742(3) 0.059 Uiso 0.50 1 d PD . .
O4W O 0.3514(9) 1.1435(6) 0.7483(4) 0.0447(14) Uani 0.50 1 d PDU . .
H4B H 0.343(16) 1.099(5) 0.765(5) 0.067 Uiso 0.50 1 d PD . .
N2 N 0.0112(7) 1.1916(3) 0.5730(3) 0.0483(17) Uani 1 1 d D . .
H2NA H 0.030(6) 1.2447(15) 0.574(3) 0.058 Uiso 1 1 d D . .
H2NB H 0.068(5) 1.168(3) 0.594(2) 0.058 Uiso 1 1 d D . .
N1 N -0.3469(7) 1.3658(4) 0.6693(2) 0.0462(15) Uani 1 1 d D . .
H1NA H -0.387(5) 1.389(4) 0.6944(19) 0.055 Uiso 1 1 d D . .
H1NB H -0.269(3) 1.381(4) 0.671(3) 0.055 Uiso 1 1 d D . .

loop_
_atom_site_aniso_label
_atom_site_aniso_U_11
_atom_site_aniso_U_22
_atom_site_aniso_U_33
_atom_site_aniso_U_23
_atom_site_aniso_U_13
_atom_site_aniso_U_12
C1 0.095(7) 0.017(3) 0.055(6) 0.014(3) 0.043(5) 0.014(4)
C2 0.046(4) 0.013(3) 0.038(4) 0.006(3) 0.024(3) 0.012(3)
C3 0.036(4) 0.018(3) 0.034(4) 0.000(3) 0.015(3) 0.009(3)
C4 0.023(3) 0.021(3) 0.016(3) 0.006(2) 0.004(3) 0.000(2)
C5 0.021(3) 0.020(3) 0.015(3) 0.002(2) -0.004(2) -0.007(3)
C6 0.023(3) 0.013(2) 0.019(3) 0.003(2) 0.002(2) 0.002(2)
C7 0.033(3) 0.018(3) 0.033(4) 0.007(3) 0.006(3) 0.002(3)
C8 0.022(3) 0.019(3) 0.018(3) -0.006(2) 0.002(3) -0.001(2)
C9 0.025(3) 0.016(3) 0.014(3) -0.003(2) 0.002(3) 0.000(2)
C10 0.016(3) 0.032(3) 0.008(3) 0.004(3) -0.002(2) -0.004(3)
C11 0.021(3) 0.019(3) 0.022(4) 0.000(2) 0.001(3) 0.000(2)
C12 0.017(3) 0.023(3) 0.020(3) -0.007(2) 0.003(2) -0.004(2)
C13 0.024(3) 0.019(3) 0.021(4) -0.009(2) -0.001(3) 0.000(2)
C14 0.012(3) 0.016(2) 0.035(4) -0.004(2) 0.000(3) -0.008(2)
C15 0.024(3) 0.027(3) 0.019(4) -0.009(2) -0.001(3) -0.001(2)
C16 0.025(3) 0.017(3) 0.026(4) -0.010(2) 0.008(3) -0.003(2)
C17 0.017(3) 0.025(3) 0.025(4) -0.002(3) 0.004(3) -0.002(2)
C18 0.020(3) 0.017(3) 0.032(4) -0.004(3) -0.001(3) 0.001(2)
C19 0.035(4) 0.028(3) 0.037(5) -0.003(3) -0.008(3) -0.001(3)
C20 0.058(5) 0.060(5) 0.035(5) -0.004(4) -0.021(4) 0.005(4)
C21 0.062(5) 0.050(4) 0.033(5) 0.019(4) -0.006(4) 0.026(4)
C22 0.036(4) 0.031(3) 0.032(4) 0.005(3) -0.001(3) 0.008(3)
C23 0.037(3) 0.027(3) 0.021(4) -0.005(3) -0.007(3) 0.005(3)
C24 0.074(5) 0.026(3) 0.053(5) 0.021(3) 0.019(4) 0.013(4)
C25 0.076(6) 0.033(4) 0.050(5) -0.013(3) 0.003(4) 0.018(4)
C26 0.085(6) 0.032(4) 0.092(7) 0.004(4) 0.012(6) 0.023(4)
C27 0.089(6) 0.027(3) 0.058(6) 0.008(4) 0.005(5) 0.006(4)
C28 0.088(6) 0.026(3) 0.053(5) 0.006(3) 0.014(4) 0.019(4)
C29 0.073(5) 0.030(3) 0.049(5) -0.006(3) -0.012(5) 0.018(4)
C30 0.049(4) 0.032(3) 0.038(4) -0.002(3) -0.004(4) 0.020(3)
C31 0.065(6) 0.052(5) 0.088(8) 0.015(5) 0.033(5) 0.030(4)
C32 0.038(4) 0.065(6) 0.111(8) 0.015(5) 0.042(5) 0.028(4)
C33 0.040(4) 0.047(4) 0.046(5) 0.009(3) 0.005(4) 0.000(3)
C34 0.034(3) 0.024(3) 0.027(4) 0.001(3) -0.004(3) 0.004(3)
N3 0.030(3) 0.017(2) 0.029(3) 0.003(2) -0.003(2) 0.003(2)
N4 0.026(2) 0.016(2) 0.024(3) 0.001(2) 0.003(2) 0.009(2)
O1 0.0296(18) 0.0147(16) 0.031(2) -0.0030(17) 0.0147(18) -0.0001(16)
O2 0.0372(19) 0.0133(16) 0.028(2) -0.0053(15) 0.0085(19) -0.0041(16)
O3 0.0282(15) 0.0191(14) 0.0309(17) -0.0020(13) 0.0067(15) -0.0006(14)
O4 0.0354(17) 0.0161(15) 0.0278(19) 0.0080(16) 0.0084(16) 0.0022(15)
O5 0.098(4) 0.031(2) 0.094(4) 0.025(3) 0.056(3) 0.011(3)
O6 0.100(3) 0.039(2) 0.083(3) 0.014(3) 0.040(3) 0.027(3)
O7 0.0238(17) 0.0251(17) 0.041(2) -0.0136(18) 0.0024(17) -0.0041(16)
O8 0.019(2) 0.029(2) 0.031(3) -0.0124(17) 0.0114(18) -0.0061(17)
O9 0.025(2) 0.0237(19) 0.059(3) -0.0213(18) 0.008(2) -0.0097(18)
O10 0.0199(19) 0.0198(17) 0.025(2) -0.0107(17) 0.0024(16) -0.0007(16)
O11 0.0254(15) 0.0242(15) 0.0397(18) -0.0072(15) 0.0058(15) -0.0018(13)
O12 0.0309(16) 0.0254(15) 0.0387(18) -0.0052(14) 0.0031(15) -0.0035(14)
O13 0.0220(14) 0.0175(15) 0.0251(17) -0.0009(14) 0.0014(14) 0.0017(13)
Ni1 0.0170(3) 0.0146(3) 0.0197(4) -0.0019(3) 0.0014(3) 0.0014(3)
Ni2 0.0171(3) 0.0135(3) 0.0170(4) 0.0005(3) 0.0018(3) 0.0005(3)
O5W 0.045(3) 0.048(2) 0.052(3) -0.002(2) -0.002(3) -0.006(2)
O7W 0.037(5) 0.055(5) 0.117(8) -0.024(5) -0.018(6) -0.004(5)
O1W 0.052(3) 0.031(2) 0.042(3) -0.004(2) 0.008(2) 0.007(2)
O2W 0.046(2) 0.0277(19) 0.037(2) -0.0030(19) 0.002(2) 0.0017(19)
O3W 0.039(3) 0.029(3) 0.059(4) -0.002(4) 0.024(4) 0.005(3)
O8W 0.035(2) 0.019(2) 0.032(2) -0.002(2) 0.002(2) -0.003(2)
O6W 0.032(2) 0.039(2) 0.047(2) 0.004(2) 0.000(2) -0.003(2)
O4W 0.050(3) 0.043(3) 0.041(3) -0.008(3) -0.004(3) -0.007(3)
N2 0.064(5) 0.021(3) 0.059(5) -0.001(3) 0.008(4) 0.006(3)
N1 0.065(4) 0.038(3) 0.035(4) 0.006(3) 0.007(3) 0.014(4)

loop_
_atom_type_symbol
_atom_type_description
_atom_type_scat_dispersion_real
_atom_type_scat_dispersion_imag
_atom_type_scat_source
C C 0.0033 0.0016 'International Tables Vol C Tables 4.2.6.8 and 6.1.1.4'
H H 0.0000 0.0000 'International Tables Vol C Tables 4.2.6.8 and 6.1.1.4'
N N 0.0061 0.0033 'International Tables Vol C Tables 4.2.6.8 and 6.1.1.4'
O O 0.0106 0.0060 'International Tables Vol C Tables 4.2.6.8 and 6.1.1.4'
Ni Ni 0.3393 1.1124 'International Tables Vol C Tables 4.2.6.8 and 6.1.1.4'

loop_
_geom_angle_atom_site_label_1
_geom_angle_atom_site_label_2
_geom_angle_atom_site_label_3
_geom_angle
_geom_angle_site_symmetry_1
_geom_angle_site_symmetry_3
_geom_angle_publ_flag
O5 C1 O6 123.2(6) . . ?
O5 C1 C2 118.4(6) . . ?
O6 C1 C2 118.2(6) . . ?
C3 C2 C7 119.8(5) . . ?
C3 C2 C1 120.0(5) . . ?
C7 C2 C1 120.2(6) . . ?
C4 C3 C2 122.1(5) . . ?
C4 C3 H3 119.0 . . ?
C2 C3 H3 119.0 . . ?
C3 C4 C6 118.3(5) . . ?
C3 C4 C5 122.9(5) . . ?
C6 C4 C5 118.7(5) . . ?
O4 C5 O3 125.7(5) . . ?
O4 C5 C4 117.5(5) . . ?
O3 C5 C4 116.7(5) . . ?
C8 C6 C4 120.5(5) . . ?
C8 C6 H6 119.7 . . ?
C4 C6 H6 119.7 . . ?
C2 C7 C8 118.2(6) . . ?
C2 C7 H7 120.9 . . ?
C8 C7 H7 120.9 . . ?
C6 C8 C7 121.0(5) . . ?
C6 C8 C9 118.5(4) . . ?
C7 C8 C9 120.5(5) . . ?
O2 C9 O1 126.8(5) . . ?
O2 C9 C8 115.1(5) . . ?
O1 C9 C8 118.1(4) . . ?
O7 C10 O8 124.7(5) . . ?
O7 C10 C11 116.9(5) . . ?
O8 C10 C11 118.4(5) . . ?
C16 C11 C12 119.1(5) . . ?
C16 C11 C10 120.5(5) . . ?
C12 C11 C10 120.4(5) . . ?
C13 C12 C11 120.0(5) . . ?
C13 C12 H12 120.0 . . ?
C11 C12 H12 120.0 . . ?
C14 C13 C12 120.7(5) . . ?
C14 C13 C17 120.5(5) . . ?
C12 C13 C17 118.9(5) . . ?
C13 C14 C15 119.8(5) . . ?
C13 C14 H14 120.1 . . ?
C15 C14 H14 120.1 . . ?
C16 C15 C14 118.2(5) . . ?
C16 C15 C18 120.2(5) . . ?
C14 C15 C18 121.5(5) . . ?
C11 C16 C15 122.1(5) . . ?
C11 C16 H16 118.9 . . ?
C15 C16 H16 118.9 . . ?
O9 C17 O10 126.6(5) . . ?
O9 C17 C13 117.4(5) . . ?
O10 C17 C13 115.9(5) . . ?
O11 C18 O12 118.7(5) . . ?
O11 C18 C15 119.7(5) . . ?
O12 C18 C15 121.6(5) . . ?
O11 C18 Ni1 57.5(3) . . ?
O12 C18 Ni1 61.8(3) . . ?
C15 C18 Ni1 172.4(4) . . ?
N3 C19 C20 121.8(6) . . ?
N3 C19 H19 119.1 . . ?
C20 C19 H19 119.1 . . ?
C19 C20 C21 118.0(7) . . ?
C19 C20 H20 121.0 . . ?
C21 C20 H20 121.0 . . ?
C22 C21 C20 120.0(6) . . ?
C22 C21 H21 120.0 . . ?
C20 C21 H21 120.0 . . ?
C21 C22 C23 118.2(6) . . ?
C21 C22 C24 122.5(6) . . ?
C23 C22 C24 119.2(6) . . ?
N3 C23 C22 123.2(6) . . ?
N3 C23 H23 118.4 . . ?
C22 C23 H23 118.4 . . ?
N2 C24 C22 111.7(6) . . ?
N2 C24 H24A 109.3 . . ?
C22 C24 H24A 109.3 . . ?
N2 C24 H24B 109.3 . . ?
C22 C24 H24B 109.3 . . ?
H24A C24 H24B 107.9 . . ?
N2 C25 C26 111.7(7) . . ?
N2 C25 H25A 109.3 . . ?
C26 C25 H25A 109.3 . . ?
N2 C25 H25B 109.3 . . ?
C26 C25 H25B 109.3 . . ?
H25A C25 H25B 107.9 . . ?
C27 C26 C25 113.6(7) . . ?
C27 C26 H26A 108.8 . . ?
C25 C26 H26A 108.8 . . ?
C27 C26 H26B 108.8 . . ?
C25 C26 H26B 108.8 . . ?
H26A C26 H26B 107.7 . . ?
C26 C27 C28 114.5(7) . . ?
C26 C27 H27A 108.6 . . ?
C28 C27 H27A 108.6 . . ?
C26 C27 H27B 108.6 . . ?
C28 C27 H27B 108.6 . . ?
H27A C27 H27B 107.6 . . ?
C27 C28 N1 112.8(6) . . ?
C27 C28 H28A 109.0 . . ?
N1 C28 H28A 109.0 . . ?
C27 C28 H28B 109.0 . . ?
N1 C28 H28B 109.0 . . ?
H28A C28 H28B 107.8 . . ?
N1 C29 C30 113.3(6) . . ?
N1 C29 H29A 108.9 . . ?
C30 C29 H29A 108.9 . . ?
N1 C29 H29B 108.9 . . ?
C30 C29 H29B 108.9 . . ?
H29A C29 H29B 107.7 . . ?
C31 C30 C34 118.9(6) . . ?
C31 C30 C29 122.5(6) . . ?
C34 C30 C29 118.5(7) . . ?
C30 C31 C32 120.0(7) . . ?
C30 C31 H31 120.0 . . ?
C32 C31 H31 120.0 . . ?
C33 C32 C31 116.8(7) . . ?
C33 C32 H32 121.6 . . ?
C31 C32 H32 121.6 . . ?
N4 C33 C32 124.2(7) . . ?
N4 C33 H33 117.9 . . ?
C32 C33 H33 117.9 . . ?
N4 C34 C30 122.1(6) . . ?
N4 C34 H34 118.9 . . ?
C30 C34 H34 118.9 . . ?
C19 N3 C23 118.6(5) . . ?
C19 N3 Ni1 121.5(4) . . ?
C23 N3 Ni1 119.6(4) . . ?
C33 N4 C34 117.8(5) . . ?
C33 N4 Ni2 121.6(4) . 1_465 ?
C34 N4 Ni2 120.6(4) . 1_465 ?
C9 O1 Ni2 123.0(3) . 3_566 ?
C9 O2 Ni1 136.1(4) . 3_566 ?
C5 O3 Ni1 119.0(3) . . ?
C5 O4 Ni2 129.5(4) . . ?
C10 O7 Ni2 130.9(3) . 1_455 ?
C17 O10 Ni2 125.2(3) . 4_556 ?
C18 O11 Ni1 92.1(3) . . ?
C18 O12 Ni1 87.0(3) . . ?
Ni1 O13 Ni2 108.98(17) . . ?
O2 Ni1 O3 100.87(16) 3_466 . ?
O2 Ni1 O13 93.78(15) 3_466 . ?
O3 Ni1 O13 88.50(15) . . ?
O2 Ni1 N3 89.41(17) 3_466 . ?
O3 Ni1 N3 88.74(18) . . ?
O13 Ni1 N3 176.13(17) . . ?
O2 Ni1 O11 93.91(17) 3_466 . ?
O3 Ni1 O11 165.09(15) . . ?
O13 Ni1 O11 92.56(16) . . ?
N3 Ni1 O11 89.42(19) . . ?
O2 Ni1 O12 154.93(16) 3_466 . ?
O3 Ni1 O12 103.69(15) . . ?
O13 Ni1 O12 91.81(16) . . ?
N3 Ni1 O12 86.21(17) . . ?
O11 Ni1 O12 61.41(15) . . ?
O2 Ni1 C18 123.79(18) 3_466 . ?
O3 Ni1 C18 134.70(16) . . ?
O13 Ni1 C18 95.16(18) . . ?
N3 Ni1 C18 84.9(2) . . ?
O11 Ni1 C18 30.39(15) . . ?
O12 Ni1 C18 31.22(16) . . ?
O4 Ni2 O10 174.35(15) . 4_546 ?
O4 Ni2 O1 92.02(16) . 3_466 ?
O10 Ni2 O1 88.96(15) 4_546 3_466 ?
O4 Ni2 O7 86.23(17) . 1_655 ?
O10 Ni2 O7 92.79(16) 4_546 1_655 ?
O1 Ni2 O7 178.25(17) 3_466 1_655 ?
O4 Ni2 N4 86.92(17) . 1_645 ?
O10 Ni2 N4 87.51(16) 4_546 1_645 ?
O1 Ni2 N4 90.85(16) 3_466 1_645 ?
O7 Ni2 N4 89.15(17) 1_655 1_645 ?
O4 Ni2 O13 97.98(15) . . ?
O10 Ni2 O13 87.57(14) 4_546 . ?
O1 Ni2 O13 90.45(15) 3_466 . ?
O7 Ni2 O13 89.70(15) 1_655 . ?
N4 Ni2 O13 174.89(18) 1_645 . ?
H8A O8W H8B 115(4) . . ?
C25 N2 C24 113.5(6) . . ?
C25 N2 H2NA 110(5) . . ?
C24 N2 H2NA 110(5) . . ?
C25 N2 H2NB 123(5) . . ?
C24 N2 H2NB 95(5) . . ?
H2NA N2 H2NB 104(3) . . ?
C29 N1 C28 113.3(6) . . ?
C29 N1 H1NA 106(5) . . ?
C28 N1 H1NA 105(5) . . ?
C29 N1 H1NB 108(5) . . ?
C28 N1 H1NB 116(5) . . ?
H1NA N1 H1NB 108(3) . . ?

loop_
_geom_bond_atom_site_label_1
_geom_bond_atom_site_label_2
_geom_bond_distance
_geom_bond_site_symmetry_2
_geom_bond_publ_flag
C1 O5 1.216(8) . ?
C1 O6 1.248(9) . ?
C1 C2 1.517(8) . ?
C2 C3 1.383(8) . ?
C2 C7 1.399(8) . ?
C3 C4 1.369(7) . ?
C3 H3 0.9300 . ?
C4 C6 1.410(8) . ?
C4 C5 1.502(8) . ?
C5 O4 1.234(6) . ?
C5 O3 1.274(6) . ?
C6 C8 1.363(8) . ?
C6 H6 0.9300 . ?
C7 C8 1.410(7) . ?
C7 H7 0.9300 . ?
C8 C9 1.526(7) . ?
C9 O2 1.246(6) . ?
C9 O1 1.267(6) . ?
C10 O7 1.250(7) . ?
C10 O8 1.265(6) . ?
C10 C11 1.502(7) . ?
C11 C16 1.352(8) . ?
C11 C12 1.395(7) . ?
C12 C13 1.390(7) . ?
C12 H12 0.9300 . ?
C13 C14 1.366(8) . ?
C13 C17 1.539(7) . ?
C14 C15 1.407(7) . ?
C14 H14 0.9300 . ?
C15 C16 1.399(8) . ?
C15 C18 1.469(8) . ?
C16 H16 0.9300 . ?
C17 O9 1.241(6) . ?
C17 O10 1.246(6) . ?
C18 O11 1.255(6) . ?
C18 O12 1.286(7) . ?
C18 Ni1 2.478(6) . ?
C19 N3 1.322(8) . ?
C19 C20 1.395(9) . ?
C19 H19 0.9300 . ?
C20 C21 1.404(9) . ?
C20 H20 0.9300 . ?
C21 C22 1.343(10) . ?
C21 H21 0.9300 . ?
C22 C23 1.385(8) . ?
C22 C24 1.495(9) . ?
C23 N3 1.340(7) . ?
C23 H23 0.9300 . ?
C24 N2 1.485(10) . ?
C24 H24A 0.9700 . ?
C24 H24B 0.9700 . ?
C25 N2 1.441(10) . ?
C25 C26 1.526(11) . ?
C25 H25A 0.9700 . ?
C25 H25B 0.9700 . ?
C26 C27 1.499(11) . ?
C26 H26A 0.9700 . ?
C26 H26B 0.9700 . ?
C27 C28 1.513(10) . ?
C27 H27A 0.9700 . ?
C27 H27B 0.9700 . ?
C28 N1 1.518(8) . ?
C28 H28A 0.9700 . ?
C28 H28B 0.9700 . ?
C29 N1 1.466(9) . ?
C29 C30 1.532(9) . ?
C29 H29A 0.9700 . ?
C29 H29B 0.9700 . ?
C30 C31 1.368(10) . ?
C30 C34 1.375(8) . ?
C31 C32 1.396(11) . ?
C31 H31 0.9300 . ?
C32 C33 1.376(9) . ?
C32 H32 0.9300 . ?
C33 N4 1.324(8) . ?
C33 H33 0.9300 . ?
C34 N4 1.352(7) . ?
C34 H34 0.9300 . ?
N3 Ni1 2.077(5) . ?
N4 Ni2 2.082(4) 1_465 ?
O1 Ni2 2.053(4) 3_566 ?
O2 Ni1 1.993(3) 3_566 ?
O3 Ni1 2.027(4) . ?
O4 Ni2 2.037(4) . ?
O7 Ni2 2.061(4) 1_455 ?
O10 Ni2 2.050(4) 4_556 ?
O11 Ni1 2.092(4) . ?
O12 Ni1 2.187(4) . ?
O13 Ni1 2.062(4) . ?
O13 Ni2 2.117(4) . ?
Ni1 O2 1.993(3) 3_466 ?
Ni2 O10 2.050(4) 4_546 ?
Ni2 O1 2.053(4) 3_466 ?
Ni2 O7 2.061(4) 1_655 ?
Ni2 N4 2.082(4) 1_645 ?
O1W H1B 0.87(2) . ?
O2W H2A 0.82(2) . ?
O3W H3A 0.82(2) . ?
O8W H8A 0.82(2) . ?
O8W H8B 0.81(2) . ?
O6W H6B 0.85(2) . ?
O4W H4B 0.84(2) . ?
N2 H2NA 0.87(2) . ?
N2 H2NB 0.88(2) . ?
N1 H1NA 0.86(2) . ?
N1 H1NB 0.86(2) . ?
